data_9004767
loop_
_publ_author_name
'Kartashov, P. M.'
'Ferraris, G.'
'Ivaldi, G.'
'Sokolova, E. V.'
'McCammon, C. A.'

_publ_section_title
;
 Ferriallanite-(Ce), CaCeFeAlFe(SiO4)(Si2O7)O(OH), a new member of the
 epidote group: Description, X-ray and Mossbauer study: Errata
 Note: supercedes data from The Canadian Mineralogist 40 (2002) 1641-1648
;
_journal_name_full 'The Canadian Mineralogist'
_journal_page_first 829
_journal_page_last 830
_journal_paper_doi 10.2113/gscanmin.41.3.829
_journal_volume 41
_journal_year 2003
_chemical_formula_sum 'Al0.68 Ca1.08 Ce0.92 Fe2.17 H Mn0.07 O13 Si2.94 Ti0.14'
_chemical_name_mineral Ferriallanite-(Ce)
_space_group_IT_number 11
_symmetry_space_group_name_Hall '-P 2yb'
_symmetry_space_group_name_H-M 'P 1 21/m 1'
_cell_angle_alpha 90
_cell_angle_beta 115.02
_cell_angle_gamma 90
_cell_length_a 8.962
_cell_length_b 5.836
_cell_length_c 10.182
_cell_formula_units_Z 2
_cell_volume 482.568
_database_code_amcsd 0005860
_exptl_crystal_density_diffrn 4.225
_cod_original_formula_sum '(Ca1.08 Ce.92) Si2.94 Al.68 Fe2.17 Ti.14 Mn.07 O13 H'
_cod_database_code 9004767

loop_
_space_group_symop_operation_xyz
x,y,z
x,1/2-y,z
-x,1/2+y,-z
-x,-y,-z

loop_
_atom_site_aniso_label
_atom_site_aniso_U_11
_atom_site_aniso_U_22
_atom_site_aniso_U_33
_atom_site_aniso_U_12
_atom_site_aniso_U_13
_atom_site_aniso_U_23
CaA1 0.01990 0.00980 0.01390 0.00000 0.01200 0.00000
CeA1 0.01990 0.00980 0.01390 0.00000 0.01200 0.00000
CeA2 0.00730 0.01410 0.00800 0.00000 0.00230 0.00000
CaA2 0.00730 0.01410 0.00800 0.00000 0.00230 0.00000
Si1 0.00600 0.00720 0.00730 0.00000 0.00270 0.00000
Si2 0.00690 0.00830 0.00940 0.00000 0.00430 0.00000
Si3 0.00500 0.00750 0.00740 0.00000 0.00270 0.00000
Al3 0.00500 0.00750 0.00740 0.00000 0.00270 0.00000
FeM1 0.00570 0.00630 0.00840 -0.00010 0.00290 0.00050
TiM1 0.00570 0.00630 0.00840 -0.00010 0.00290 0.00050
AlM1 0.00570 0.00630 0.00840 -0.00010 0.00290 0.00050
AlM2 0.00600 0.00700 0.00930 0.00040 0.00230 -0.00070
FeM2 0.00600 0.00700 0.00930 0.00040 0.00230 -0.00070
FeM3 0.00580 0.01060 0.01000 0.00000 0.00120 0.00000
MnM3 0.00580 0.01060 0.01000 0.00000 0.00120 0.00000
O1 0.00880 0.00680 0.01600 0.00100 0.00680 0.00020
O2 0.00820 0.00970 0.01060 -0.00170 0.00310 0.00030
O3 0.01030 0.00770 0.01520 0.00040 0.00130 -0.00120
O4 0.00750 0.01070 0.00790 0.00000 0.00160 0.00000
O5 0.00980 0.01090 0.00850 0.00000 0.00300 0.00000
O6 0.00980 0.01180 0.01300 0.00000 0.00750 0.00000
O7 0.01000 0.01500 0.00990 0.00000 0.00200 0.00000
O8 0.00800 0.03200 0.01200 0.00000 0.00550 0.00000
O9 0.01500 0.02000 0.00980 0.00000 0.00640 0.00000
O10 0.01000 0.01400 0.01100 0.00000 0.00540 0.00000

loop_
_atom_site_label
_atom_site_fract_x
_atom_site_fract_y
_atom_site_fract_z
_atom_site_occupancy
_atom_site_U_iso_or_equiv
CaA1 0.75593 0.75000 0.14914 0.97000 0.01290
CeA1 0.75593 0.75000 0.14914 0.03000 0.01290
CeA2 0.59300 0.75000 0.42969 0.89000 0.01010
CaA2 0.59300 0.75000 0.42969 0.11000 0.01010
Si1 0.34260 0.75000 0.03835 1.00000 0.00690
Si2 0.68540 0.25000 0.27559 1.00000 0.00790
Si3 0.19300 0.75000 0.32639 0.94000 0.00660
Al3 0.19300 0.75000 0.32639 0.06000 0.00660
FeM1 0.00000 0.00000 0.00000 0.80000 0.00680
TiM1 0.00000 0.00000 0.00000 0.14000 0.00680
AlM1 0.00000 0.00000 0.00000 0.06000 0.00680
AlM2 0.00000 0.00000 0.50000 0.56000 0.00770
FeM2 0.00000 0.00000 0.50000 0.44000 0.00770
FeM3 0.30699 0.25000 0.21701 0.93000 0.00950
MnM3 0.30699 0.25000 0.21701 0.07000 0.00950
O1 0.23820 0.98630 0.02560 1.00000 0.01000
O2 0.31690 0.96910 0.36700 1.00000 0.00980
O3 0.79550 0.01780 0.33040 1.00000 0.01250
O4 0.06270 0.25000 0.13740 1.00000 0.00930
O5 0.05250 0.75000 0.15580 1.00000 0.01010
O6 0.07420 0.75000 0.41320 1.00000 0.01040
O7 0.51020 0.75000 0.18140 1.00000 0.01230
O8 0.54450 0.25000 0.33250 1.00000 0.01680
O9 0.60410 0.25000 0.09770 1.00000 0.01440
O10 0.09370 0.25000 0.43160 1.00000 0.01150
H 0.08300 0.25000 0.35800 1.00000 0.05000

loop_
_cod_related_entry_id
_cod_related_entry_database
_cod_related_entry_code
1 AMCSD 0005860
